data_1534711
loop_
_publ_author_name
'Avilov, A.S.'
'Imamov, R.M.'

_publ_section_title
;
 The structure of selenium
;
_journal_name_full Kristallografiya
_journal_page_first 330
_journal_page_last 331
_journal_volume 14
_journal_year 1969
_chemical_formula_sum Se
_space_group_IT_number 152
_symmetry_space_group_name_Hall 'P 31 2"'
_symmetry_space_group_name_H-M 'P 31 2 1'
_cell_angle_alpha 90
_cell_angle_beta 90
_cell_angle_gamma 120
_cell_formula_units_Z 3
_cell_length_a 4.3
_cell_length_b 4.3
_cell_length_c 4.89
_cell_volume 78.303
_citation_journal_id_ASTM KRISAJ
_cod_data_source_file Avilov_KRISAJ_1969_1583.cif
_cod_data_source_block Se1
_cod_original_cell_volume 78.30264
_cod_original_formula_sum Se1
_cod_database_code 1534711

loop_
_symmetry_equiv_pos_as_xyz
x,y,z
-y,x-y,z+1/3
-x+y,-x,z+2/3
y,x,-z
-x,-x+y,-z+1/3
x-y,-y,-z+2/3

loop_
_atom_site_label
_atom_site_type_symbol
_atom_site_fract_x
_atom_site_fract_y
_atom_site_fract_z
_atom_site_occupancy
_atom_site_U_iso_or_equiv
Se1 Se 0.218 0 0.3333 1 0.0
